data_1546737
loop_
_publ_author_name
'Aubert, Emmanuel'
'Espinosa, Enrique'
'Nicolas, Ir\`ene'
'Jeannin, Olivier'
'Fourmigu\'e, Marc'

_publ_section_title
;
 Toward a reverse hierarchy of halogen bonding between bromine and iodine
;
_journal_name_full 'Faraday Discuss.'
_journal_paper_doi 10.1039/C7FD00067G
_journal_year 2017
_chemical_compound_source 'synthesis as described'
_chemical_formula_moiety 'C7 H4 N O3 S, C7 H10 Br N2'
_chemical_formula_sum 'C14 H14 Br N3 O3 S'
_chemical_formula_weight 384.25
_space_group_IT_number 2
_symmetry_cell_setting triclinic
_symmetry_Int_Tables_number 2
_symmetry_space_group_name_Hall '-P 1'
_symmetry_space_group_name_H-M 'P -1'
_atom_sites_solution_hydrogens geom
_audit_conform_dict_location ftp://ftp.iucr.org/pub/cif_core.dic
_audit_conform_dict_name cif_core.dic
_audit_conform_dict_version 2.4.3
_audit_creation_date 2017-01-20T11:45:13-00:00
_audit_creation_method 'WinGX routine CIF_UPDATE'
_audit_update_record
;
2017-01-20 deposited with the CCDC.
2017-02-17 downloaded from the CCDC.
;
_cell_angle_alpha 86.641(2)
_cell_angle_beta 79.084(2)
_cell_angle_gamma 87.121(2)
_cell_formula_units_Z 2
_cell_length_a 7.2107(3)
_cell_length_b 8.5679(4)
_cell_length_c 12.2391(5)
_cell_measurement_reflns_used 6294
_cell_measurement_temperature 150(2)
_cell_measurement_theta_max 27.44
_cell_measurement_theta_min 2.86
_cell_measurement_wavelength 0.71073
_cell_volume 740.59(6)
_computing_cell_refinement 'Bruker APEX2 (Bruker, 2006)'
_computing_data_collection 'Bruker APEX2 (Bruker, 2006)'
_computing_data_reduction 'Bruker APEX2 (Bruker, 2006)'
_computing_molecular_graphics 'Ortep-3 for Windows (Farrugia, 1997)'
_computing_publication_material 'WinGX publication routines (Farrugia, 1999)'
_computing_structure_refinement 'SHELXL-2014/7 (Sheldrick, 2014)'
_computing_structure_solution 'SIR-92 (Altomare et al., 1994)'
_diffrn_ambient_temperature 150(2)
_diffrn_detector 'CCD plate'
_diffrn_measured_fraction_theta_full 0.997
_diffrn_measured_fraction_theta_max 0.991
_diffrn_measurement_device_type 'APEXII, Bruker-AXS'
_diffrn_measurement_method 'CCD rotation images, thick slices'
_diffrn_orient_matrix_UB_11 -0.059039
_diffrn_orient_matrix_UB_12 -0.053765
_diffrn_orient_matrix_UB_13 0.071999
_diffrn_orient_matrix_UB_21 0.011237
_diffrn_orient_matrix_UB_22 0.09655
_diffrn_orient_matrix_UB_23 0.040017
_diffrn_orient_matrix_UB_31 -0.127938
_diffrn_orient_matrix_UB_32 0.038452
_diffrn_orient_matrix_UB_33 -0.012499
_diffrn_radiation_probe x-ray
_diffrn_radiation_source 'fine-focus sealed tube'
_diffrn_radiation_type MoK\a
_diffrn_radiation_wavelength 0.71073
_diffrn_reflns_av_R_equivalents 0.0345
_diffrn_reflns_av_unetI/netI 0.0324
_diffrn_reflns_Laue_measured_fraction_full 0.997
_diffrn_reflns_Laue_measured_fraction_max 0.991
_diffrn_reflns_limit_h_max 9
_diffrn_reflns_limit_h_min -9
_diffrn_reflns_limit_k_max 10
_diffrn_reflns_limit_k_min -11
_diffrn_reflns_limit_l_max 15
_diffrn_reflns_limit_l_min -15
_diffrn_reflns_number 12345
_diffrn_reflns_point_group_measured_fraction_full 0.997
_diffrn_reflns_point_group_measured_fraction_max 0.991
_diffrn_reflns_theta_full 25.242
_diffrn_reflns_theta_max 27.498
_diffrn_reflns_theta_min 3.057
_diffrn_standards_number 0
_exptl_absorpt_coefficient_mu 2.932
_exptl_absorpt_correction_T_max 0.768
_exptl_absorpt_correction_T_min 0.639
_exptl_absorpt_correction_type multi-scan
_exptl_absorpt_process_details
;
  [Sheldrick, G.M. (2002). SADABS Bruker AXS Inc., Madison, Wisconsin, USA]
;
_exptl_crystal_colour colorless
_exptl_crystal_density_diffrn 1.723
_exptl_crystal_density_method 'not measured'
_exptl_crystal_description prism
_exptl_crystal_F_000 388
_exptl_crystal_size_max 0.21
_exptl_crystal_size_mid 0.13
_exptl_crystal_size_min 0.09
_refine_diff_density_max 0.609
_refine_diff_density_min -0.531
_refine_diff_density_rms 0.096
_refine_ls_extinction_method none
_refine_ls_goodness_of_fit_ref 1.078
_refine_ls_hydrogen_treatment constr
_refine_ls_matrix_type full
_refine_ls_number_constraints 0
_refine_ls_number_parameters 202
_refine_ls_number_reflns 3364
_refine_ls_number_restraints 0
_refine_ls_restrained_S_all 1.078
_refine_ls_R_factor_all 0.0388
_refine_ls_R_factor_gt 0.0346
_refine_ls_shift/su_max 0
_refine_ls_shift/su_mean 0
_refine_ls_structure_factor_coef Fsqd
_refine_ls_weighting_details 'w=1/[\s^2^(Fo^2^)+(0.0413P)^2^+1.5731P] where P=(Fo^2^+2Fc^2^)/3'
_refine_ls_weighting_scheme calc
_refine_ls_wR_factor_gt 0.0939
_refine_ls_wR_factor_ref 0.0957
_reflns_Friedel_coverage 0
_reflns_number_gt 3076
_reflns_number_total 3364
_reflns_threshold_expression 'I > 2\s(I)'
_cod_data_source_file c7fd00067g2.cif
_cod_data_source_block shelx
_cod_database_code 1546737

loop_
_symmetry_equiv_pos_as_xyz
'x, y, z'
'-x, -y, -z'

loop_
_atom_site_label
_atom_site_type_symbol
_atom_site_fract_x
_atom_site_fract_y
_atom_site_fract_z
_atom_site_U_iso_or_equiv
_atom_site_adp_type
_atom_site_occupancy
_atom_site_site_symmetry_order
_atom_site_calc_flag
_atom_site_refinement_flags_posn
_atom_site_refinement_flags_adp
C1 C 0.6983(4) 0.4166(3) 0.3448(2) 0.0143(5) Uani 1 1 d . .
C2 C 0.6736(4) 0.3183(3) 0.2506(2) 0.0123(5) Uani 1 1 d . .
C3 C 0.6475(4) 0.1585(3) 0.2526(2) 0.0139(5) Uani 1 1 d . .
H3 H 0.6474 0.0946 0.3187 0.017 Uiso 1 1 calc R U
C4 C 0.6214(4) 0.0947(3) 0.1545(2) 0.0163(6) Uani 1 1 d . .
H4 H 0.6022 -0.0141 0.1539 0.02 Uiso 1 1 calc R U
C5 C 0.6232(4) 0.1888(3) 0.0575(2) 0.0161(6) Uani 1 1 d . .
H5 H 0.6036 0.1429 -0.008 0.019 Uiso 1 1 calc R U
C6 C 0.6532(4) 0.3486(3) 0.0543(2) 0.0148(5) Uani 1 1 d . .
H6 H 0.6574 0.4124 -0.0122 0.018 Uiso 1 1 calc R U
C7 C 0.6766(4) 0.4100(3) 0.1529(2) 0.0130(5) Uani 1 1 d . .
C8 C 0.2115(4) 0.1577(3) 0.3899(2) 0.0138(5) Uani 1 1 d . .
C9 C 0.2419(4) 0.2736(3) 0.4569(2) 0.0165(6) Uani 1 1 d . .
H9 H 0.2712 0.2451 0.5281 0.02 Uiso 1 1 calc R U
C11 C 0.1934(4) 0.4688(4) 0.3231(3) 0.0192(6) Uani 1 1 d . .
H11 H 0.1883 0.5767 0.3004 0.023 Uiso 1 1 calc R U
C12 C 0.1624(4) 0.3603(3) 0.2525(2) 0.0165(6) Uani 1 1 d . .
H12 H 0.1375 0.3942 0.1812 0.02 Uiso 1 1 calc R U
C13 C 0.1663(4) 0.1966(3) 0.2826(2) 0.0135(5) Uani 1 1 d . .
C14 C 0.0791(5) -0.0671(4) 0.2381(3) 0.0274(7) Uani 1 1 d . .
H14A H 0.1926 -0.1365 0.2263 0.041 Uiso 1 1 calc R U
H14B H -0.0073 -0.0962 0.1905 0.041 Uiso 1 1 calc R U
H14C H 0.0162 -0.0772 0.3164 0.041 Uiso 1 1 calc R U
C15 C 0.1253(4) 0.1505(4) 0.0951(2) 0.0202(6) Uani 1 1 d . .
H15A H 0.0085 0.2137 0.094 0.03 Uiso 1 1 calc R U
H15B H 0.1282 0.0606 0.0488 0.03 Uiso 1 1 calc R U
H15C H 0.2344 0.2144 0.0658 0.03 Uiso 1 1 calc R U
N1 N 0.7154(4) 0.5696(3) 0.3155(2) 0.0173(5) Uani 1 1 d . .
N2 N 0.2314(4) 0.4261(3) 0.4246(2) 0.0185(5) Uani 1 1 d . .
H2 H 0.2492 0.4979 0.4697 0.022 Uiso 1 1 calc R U
N3 N 0.1326(3) 0.0949(3) 0.2101(2) 0.0158(5) Uani 1 1 d . .
O1 O 0.7013(3) 0.3579(2) 0.43982(16) 0.0191(4) Uani 1 1 d . .
O2 O 0.5484(4) 0.7034(2) 0.16931(19) 0.0273(5) Uani 1 1 d . .
O3 O 0.8900(4) 0.6563(3) 0.12508(19) 0.0286(5) Uani 1 1 d . .
S1 S 0.71039(11) 0.60402(8) 0.18493(6) 0.01701(16) Uani 1 1 d . .
Br1 Br 0.26254(4) -0.04790(3) 0.44773(3) 0.02199(11) Uani 1 1 d . .

loop_
_atom_site_aniso_label
_atom_site_aniso_U_11
_atom_site_aniso_U_22
_atom_site_aniso_U_33
_atom_site_aniso_U_23
_atom_site_aniso_U_13
_atom_site_aniso_U_12
C1 0.0150(13) 0.0133(13) 0.0150(13) -0.0020(10) -0.0036(10) -0.0006(10)
C2 0.0117(12) 0.0136(13) 0.0116(12) -0.0006(10) -0.0022(10) -0.0003(10)
C3 0.0143(12) 0.0123(13) 0.0151(13) 0.0009(10) -0.0034(10) -0.0002(10)
C4 0.0155(13) 0.0115(13) 0.0224(15) -0.0040(11) -0.0036(11) -0.0011(10)
C5 0.0165(13) 0.0167(14) 0.0171(14) -0.0056(11) -0.0073(11) 0.0020(11)
C6 0.0158(13) 0.0171(14) 0.0125(13) 0.0006(10) -0.0055(10) 0.0004(10)
C7 0.0141(12) 0.0102(12) 0.0155(13) 0.0006(10) -0.0045(10) -0.0012(10)
C8 0.0158(13) 0.0115(13) 0.0139(13) 0.0013(10) -0.0021(10) -0.0022(10)
C9 0.0203(14) 0.0180(14) 0.0113(13) 0.0001(11) -0.0029(10) -0.0019(11)
C11 0.0213(14) 0.0150(14) 0.0216(15) 0.0016(11) -0.0054(12) -0.0015(11)
C12 0.0171(13) 0.0190(14) 0.0141(13) 0.0026(11) -0.0061(11) -0.0001(11)
C13 0.0097(12) 0.0182(14) 0.0129(13) -0.0009(10) -0.0022(10) -0.0021(10)
C14 0.0384(19) 0.0177(16) 0.0300(18) -0.0022(13) -0.0148(15) -0.0064(13)
C15 0.0210(14) 0.0297(17) 0.0117(13) -0.0037(12) -0.0076(11) 0.0021(12)
N1 0.0298(13) 0.0111(11) 0.0133(11) -0.0008(9) -0.0088(10) -0.0037(10)
N2 0.0238(13) 0.0153(12) 0.0175(12) -0.0042(10) -0.0050(10) -0.0033(10)
N3 0.0176(11) 0.0170(12) 0.0140(12) -0.0025(9) -0.0054(9) -0.0003(9)
O1 0.0324(12) 0.0146(10) 0.0117(10) 0.0002(8) -0.0076(8) -0.0022(8)
O2 0.0445(14) 0.0125(11) 0.0294(12) -0.0014(9) -0.0204(11) 0.0067(10)
O3 0.0388(13) 0.0271(13) 0.0219(12) 0.0054(9) -0.0078(10) -0.0195(10)
S1 0.0282(4) 0.0101(3) 0.0149(3) 0.0019(2) -0.0094(3) -0.0044(3)
Br1 0.02649(17) 0.01876(17) 0.02180(17) 0.00425(11) -0.00862(12) -0.00190(11)

loop_
_atom_type_symbol
_atom_type_description
_atom_type_scat_dispersion_real
_atom_type_scat_dispersion_imag
_atom_type_scat_source
C C 0.0033 0.0016 'International Tables Vol C Tables 4.2.6.8 and 6.1.1.4'
H H 0 0 'International Tables Vol C Tables 4.2.6.8 and 6.1.1.4'
N N 0.0061 0.0033 'International Tables Vol C Tables 4.2.6.8 and 6.1.1.4'
O O 0.0106 0.006 'International Tables Vol C Tables 4.2.6.8 and 6.1.1.4'
S S 0.1246 0.1234 'International Tables Vol C Tables 4.2.6.8 and 6.1.1.4'
Br Br -0.2901 2.4595 'International Tables Vol C Tables 4.2.6.8 and 6.1.1.4'

loop_
_geom_angle_atom_site_label_1
_geom_angle_atom_site_label_2
_geom_angle_atom_site_label_3
_geom_angle
O1 C1 N1 124.6(3)
O1 C1 C2 121.6(2)
N1 C1 C2 113.7(2)
C7 C2 C3 120.5(2)
C7 C2 C1 110.8(2)
C3 C2 C1 128.7(2)
C2 C3 C4 118.0(3)
C2 C3 H3 121
C4 C3 H3 121
C5 C4 C3 120.7(3)
C5 C4 H4 119.6
C3 C4 H4 119.6
C6 C5 C4 121.6(3)
C6 C5 H5 119.2
C4 C5 H5 119.2
C7 C6 C5 116.8(3)
C7 C6 H6 121.6
C5 C6 H6 121.6
C6 C7 C2 122.4(3)
C6 C7 S1 130.9(2)
C2 C7 S1 106.6(2)
C9 C8 C13 120.4(3)
C9 C8 Br1 113.6(2)
C13 C8 Br1 125.7(2)
N2 C9 C8 121.9(3)
N2 C9 H9 119
C8 C9 H9 119
N2 C11 C12 121.1(3)
N2 C11 H11 119.4
C12 C11 H11 119.4
C11 C12 C13 121.9(3)
C11 C12 H12 119.1
C13 C12 H12 119.1
N3 C13 C12 119.2(3)
N3 C13 C8 126.1(3)
C12 C13 C8 114.6(2)
N3 C14 H14A 109.5
N3 C14 H14B 109.5
H14A C14 H14B 109.5
N3 C14 H14C 109.5
H14A C14 H14C 109.5
H14B C14 H14C 109.5
N3 C15 H15A 109.5
N3 C15 H15B 109.5
H15A C15 H15B 109.5
N3 C15 H15C 109.5
H15A C15 H15C 109.5
H15B C15 H15C 109.5
C1 N1 S1 111.37(19)
C9 N2 C11 120.0(3)
C9 N2 H2 120
C11 N2 H2 120
C13 N3 C14 125.3(2)
C13 N3 C15 119.3(2)
C14 N3 C15 114.9(2)
O3 S1 O2 115.26(15)
O3 S1 N1 110.97(14)
O2 S1 N1 111.40(14)
O3 S1 C7 110.38(14)
O2 S1 C7 109.98(13)
N1 S1 C7 97.44(13)

loop_
_geom_bond_atom_site_label_1
_geom_bond_atom_site_label_2
_geom_bond_distance
C1 O1 1.244(3)
C1 N1 1.344(4)
C1 C2 1.509(4)
C2 C7 1.389(4)
C2 C3 1.390(4)
C3 C4 1.395(4)
C3 H3 0.95
C4 C5 1.394(4)
C4 H4 0.95
C5 C6 1.394(4)
C5 H5 0.95
C6 C7 1.386(4)
C6 H6 0.95
C7 S1 1.769(3)
C8 C9 1.375(4)
C8 C13 1.430(4)
C8 Br1 1.904(3)
C9 N2 1.346(4)
C9 H9 0.95
C11 N2 1.348(4)
C11 C12 1.360(4)
C11 H11 0.95
C12 C13 1.429(4)
C12 H12 0.95
C13 N3 1.341(4)
C14 N3 1.464(4)
C14 H14A 0.98
C14 H14B 0.98
C14 H14C 0.98
C15 N3 1.468(4)
C15 H15A 0.98
C15 H15B 0.98
C15 H15C 0.98
N1 S1 1.614(2)
N2 H2 0.88
O2 S1 1.446(2)
O3 S1 1.441(2)

loop_
_geom_torsion_atom_site_label_1
_geom_torsion_atom_site_label_2
_geom_torsion_atom_site_label_3
_geom_torsion_atom_site_label_4
_geom_torsion
O1 C1 C2 C7 -179.5(3)
N1 C1 C2 C7 0.8(3)
O1 C1 C2 C3 1.5(4)
N1 C1 C2 C3 -178.3(3)
C7 C2 C3 C4 -1.1(4)
C1 C2 C3 C4 177.9(3)
C2 C3 C4 C5 0.5(4)
C3 C4 C5 C6 0.8(4)
C4 C5 C6 C7 -1.5(4)
C5 C6 C7 C2 0.9(4)
C5 C6 C7 S1 -178.0(2)
C3 C2 C7 C6 0.4(4)
C1 C2 C7 C6 -178.8(2)
C3 C2 C7 S1 179.5(2)
C1 C2 C7 S1 0.4(3)
C13 C8 C9 N2 -0.3(4)
Br1 C8 C9 N2 173.3(2)
N2 C11 C12 C13 0.7(5)
C11 C12 C13 N3 179.3(3)
C11 C12 C13 C8 -2.1(4)
C9 C8 C13 N3 -179.6(3)
Br1 C8 C13 N3 7.6(4)
C9 C8 C13 C12 1.9(4)
Br1 C8 C13 C12 -170.9(2)
O1 C1 N1 S1 178.6(2)
C2 C1 N1 S1 -1.6(3)
C8 C9 N2 C11 -1.2(4)
C12 C11 N2 C9 1.0(4)
C12 C13 N3 C14 -161.7(3)
C8 C13 N3 C14 19.8(4)
C12 C13 N3 C15 10.6(4)
C8 C13 N3 C15 -167.9(3)
C1 N1 S1 O3 -113.6(2)
C1 N1 S1 O2 116.5(2)
C1 N1 S1 C7 1.6(2)
C6 C7 S1 O3 -66.4(3)
C2 C7 S1 O3 114.6(2)
C6 C7 S1 O2 61.9(3)
C2 C7 S1 O2 -117.2(2)
C6 C7 S1 N1 177.9(3)
C2 C7 S1 N1 -1.1(2)
